data_2228362
loop_
_publ_author_name
'Wu, Hua'
'Shang, Meng-Xiang'
'ShangGuan, Shao-Ping'

_publ_section_title
;
 Poly[[aquatris(\m~3~-hexamethylenetetramine-\k^3^<i>N</i>,<i>N</i>',<i>N</i>'')tris(<i>p</i>-toluenesulfonato-\k<i>O</i>)trisilver(I)]
 trihydrate]
;
_journal_coeditor_code HB5739
_journal_issue 12
_journal_name_full 'Acta Crystallographica Section E'
_journal_page_first m1665
_journal_page_last m1666
_journal_paper_doi 10.1107/S1600536810048567
_journal_volume 66
_journal_year 2010
_chemical_formula_iupac '[Ag3 (C7 H7 O3 S)3 (C6 H12 N4)3 (H2 O)], 3H2 O'
_chemical_formula_moiety 'C39 H59 Ag3 N12 O10 S3, 3(H2 O)'
_chemical_formula_sum 'C39 H65 Ag3 N12 O13 S3'
_chemical_formula_weight 1329.82
_chemical_name_systematic
;
Poly[[aquatris(\m~3~-hexamethylenetetramine-
\k^3^<i>N</i>,<i>N</i>',<i>N</i>'')tris(<i>p</i>-toluenesulfonato-
\k<i>O</i>)trisilver(I)] trihydrate]
;
_space_group_IT_number 14
_symmetry_cell_setting monoclinic
_symmetry_space_group_name_Hall '-P 2yn'
_symmetry_space_group_name_H-M 'P 1 21/n 1'
_atom_sites_solution_hydrogens geom
_atom_sites_solution_primary direct
_atom_sites_solution_secondary difmap
_audit_creation_method SHELXL-97
_cell_angle_alpha 90.00
_cell_angle_beta 95.657(3)
_cell_angle_gamma 90.00
_cell_formula_units_Z 4
_cell_length_a 17.3181(5)
_cell_length_b 10.7028(3)
_cell_length_c 26.9110(11)
_cell_measurement_reflns_used 11446
_cell_measurement_temperature 293(2)
_cell_measurement_theta_max 29.3
_cell_measurement_theta_min 3.0
_cell_volume 4963.7(3)
_computing_cell_refinement 'CrysAlis CCD (Oxford Diffraction, 2006)'
_computing_data_collection 'CrysAlis CCD (Oxford Diffraction, 2006)'
_computing_data_reduction 'CrysAlis RED (Oxford Diffraction, 2006)'
_computing_molecular_graphics 'SHELXTL-Plus (Sheldrick, 2008)'
_computing_publication_material 'SHELXL97 (Sheldrick, 2008)'
_computing_structure_refinement 'SHELXL97 (Sheldrick, 2008)'
_computing_structure_solution 'SHELXS97 (Sheldrick, 2008)'
_diffrn_ambient_temperature 293(2)
_diffrn_detector_area_resol_mean 10.0
_diffrn_measured_fraction_theta_full 0.994
_diffrn_measured_fraction_theta_max 0.845
_diffrn_measurement_device_type 'Oxford Diffraction Gemini R Ultra'
_diffrn_measurement_method \w
_diffrn_radiation_monochromator graphite
_diffrn_radiation_source 'fine-focus sealed tube'
_diffrn_radiation_type MoK\a
_diffrn_radiation_wavelength 0.71073
_diffrn_reflns_av_R_equivalents 0.0205
_diffrn_reflns_av_sigmaI/netI 0.0436
_diffrn_reflns_limit_h_max 19
_diffrn_reflns_limit_h_min -23
_diffrn_reflns_limit_k_max 8
_diffrn_reflns_limit_k_min -13
_diffrn_reflns_limit_l_max 36
_diffrn_reflns_limit_l_min -24
_diffrn_reflns_number 21413
_diffrn_reflns_theta_full 25.00
_diffrn_reflns_theta_max 29.29
_diffrn_reflns_theta_min 2.97
_exptl_absorpt_coefficient_mu 1.372
_exptl_absorpt_correction_T_max 0.728
_exptl_absorpt_correction_T_min 0.672
_exptl_absorpt_correction_type multi-scan
_exptl_absorpt_process_details
;
(CrysAlis RED; Oxford Diffraction, 2006)
;
_exptl_crystal_colour colorless
_exptl_crystal_density_diffrn 1.779
_exptl_crystal_density_method 'not measured'
_exptl_crystal_description block
_exptl_crystal_F_000 2704
_exptl_crystal_size_max 0.30
_exptl_crystal_size_mid 0.25
_exptl_crystal_size_min 0.22
_refine_diff_density_max 0.897
_refine_diff_density_min -1.052
_refine_ls_extinction_method none
_refine_ls_goodness_of_fit_ref 0.990
_refine_ls_hydrogen_treatment mixed
_refine_ls_matrix_type full
_refine_ls_number_parameters 650
_refine_ls_number_reflns 11446
_refine_ls_number_restraints 12
_refine_ls_restrained_S_all 0.990
_refine_ls_R_factor_all 0.0594
_refine_ls_R_factor_gt 0.0383
_refine_ls_shift/su_max 0.002
_refine_ls_shift/su_mean 0.000
_refine_ls_structure_factor_coef Fsqd
_refine_ls_weighting_details 'calc w=1/[\s^2^(Fo^2^)+(0.0540P)^2^] where P=(Fo^2^+2Fc^2^)/3'
_refine_ls_weighting_scheme calc
_refine_ls_wR_factor_gt 0.0930
_refine_ls_wR_factor_ref 0.0972
_reflns_number_gt 7890
_reflns_number_total 11446
_reflns_threshold_expression I>2\s(I)
_cod_data_source_file hb5739.cif
_cod_data_source_block I
_cod_original_sg_symbol_H-M 'P 21/n'
_cod_database_code 2228362
_cod_database_fobs_code 2228362

loop_
_symmetry_equiv_pos_as_xyz
'x, y, z'
'-x+1/2, y+1/2, -z+1/2'
'-x, -y, -z'
'x-1/2, -y-1/2, z-1/2'

loop_
_atom_site_type_symbol
_atom_site_label
_atom_site_fract_x
_atom_site_fract_y
_atom_site_fract_z
_atom_site_U_iso_or_equiv
_atom_site_adp_type
_atom_site_calc_flag
_atom_site_refinement_flags
_atom_site_occupancy
_atom_site_disorder_assembly
_atom_site_disorder_group
Ag Ag1 0.314657(14) 0.08332(2) 0.713161(11) 0.03692(8) Uani d . 1 . .
Ag Ag2 0.667686(12) 0.06405(2) 0.717069(11) 0.03702(8) Uani d . 1 . .
Ag Ag3 1.009181(14) 0.07397(3) 0.816707(13) 0.04627(9) Uani d . 1 . .
C C1 0.10904(18) 0.1984(3) 0.57691(13) 0.0351(8) Uani d . 1 . .
C C2 0.1425(2) 0.1533(4) 0.53604(14) 0.0463(9) Uani d . 1 . .
H H2 0.1955 0.1370 0.5383 0.056 Uiso calc R 1 . .
C C3 0.0967(3) 0.1325(4) 0.49154(15) 0.0538(11) Uani d . 1 . .
H H3 0.1199 0.1021 0.4642 0.065 Uiso calc R 1 . .
C C4 0.0182(3) 0.1555(4) 0.48654(15) 0.0530(11) Uani d . 1 . .
C C5 -0.0141(2) 0.1996(4) 0.52791(17) 0.0565(11) Uani d . 1 . .
H H5 -0.0672 0.2149 0.5256 0.068 Uiso calc R 1 . .
C C6 0.0298(2) 0.2218(4) 0.57274(15) 0.0469(10) Uani d . 1 . .
H H6 0.0064 0.2523 0.6000 0.056 Uiso calc R 1 . .
C C7 -0.0295(3) 0.1341(5) 0.43795(17) 0.0801(16) Uani d . 1 . .
H H7A -0.0827 0.1542 0.4414 0.120 Uiso calc R 1 . .
H H7B -0.0257 0.0480 0.4285 0.120 Uiso calc R 1 . .
H H7C -0.0108 0.1863 0.4127 0.120 Uiso calc R 1 . .
C C8 1.03065(19) 0.2536(4) 0.96495(12) 0.0377(8) Uani d . 1 . .
C C9 1.0778(2) 0.1596(4) 0.98513(14) 0.0471(10) Uani d . 1 . .
H H9 1.0612 0.0769 0.9830 0.057 Uiso calc R 1 . .
C C10 1.1501(2) 0.1887(5) 1.00856(15) 0.0591(12) Uani d . 1 . .
H H10 1.1816 0.1252 1.0227 0.071 Uiso calc R 1 . .
C C11 1.1766(2) 0.3103(6) 1.01136(16) 0.0645(13) Uani d . 1 . .
C C12 1.1281(3) 0.4044(5) 0.99292(17) 0.0628(12) Uani d . 1 . .
H H12 1.1443 0.4871 0.9960 0.075 Uiso calc R 1 . .
C C13 1.0550(2) 0.3767(4) 0.96963(15) 0.0506(10) Uani d . 1 . .
H H13 1.0223 0.4407 0.9572 0.061 Uiso calc R 1 . .
C C14 1.2587(3) 0.3412(8) 1.0342(2) 0.105(2) Uani d . 1 . .
H H14A 1.2669 0.4298 1.0328 0.157 Uiso calc R 1 . .
H H14B 1.2957 0.2992 1.0157 0.157 Uiso calc R 1 . .
H H14C 1.2651 0.3140 1.0683 0.157 Uiso calc R 1 . .
C C15 0.6257(2) 0.1507(3) 0.89555(14) 0.0399(8) Uani d . 1 . .
C C16 0.5692(2) 0.0757(4) 0.91222(15) 0.0472(9) Uani d . 1 . .
H H16 0.5222 0.0651 0.8928 0.057 Uiso calc R 1 . .
C C17 0.5822(3) 0.0165(4) 0.95755(16) 0.0578(11) Uani d . 1 . .
H H17 0.5434 -0.0338 0.9685 0.069 Uiso calc R 1 . .
C C18 0.6505(3) 0.0297(4) 0.98689(17) 0.0608(12) Uani d . 1 . .
C C19 0.7078(3) 0.1047(5) 0.96987(19) 0.0638(12) Uani d . 1 . .
H H19 0.7547 0.1148 0.9894 0.077 Uiso calc R 1 . .
C C20 0.6959(2) 0.1644(4) 0.92434(16) 0.0514(10) Uani d . 1 . .
H H20 0.7349 0.2136 0.9131 0.062 Uiso calc R 1 . .
C C21 0.6636(4) -0.0304(6) 1.03776(19) 0.0922(18) Uani d . 1 . .
H H21A 0.7148 -0.0104 1.0526 0.138 Uiso calc R 1 . .
H H21B 0.6585 -0.1194 1.0344 0.138 Uiso calc R 1 . .
H H21C 0.6259 0.0003 1.0586 0.138 Uiso calc R 1 . .
C C22 0.42034(16) 0.3050(3) 0.68223(13) 0.0289(7) Uani d . 1 . .
H H22A 0.4236 0.3202 0.7179 0.035 Uiso calc R 1 . .
H H22B 0.3727 0.3426 0.6672 0.035 Uiso calc R 1 . .
C C23 0.41350(18) 0.1495(3) 0.61824(13) 0.0340(8) Uani d . 1 . .
H H23A 0.4117 0.0605 0.6113 0.041 Uiso calc R 1 . .
H H23B 0.3661 0.1866 0.6026 0.041 Uiso calc R 1 . .
C C24 0.55120(18) 0.1488(3) 0.61999(13) 0.0369(8) Uani d . 1 . .
H H24A 0.5952 0.1855 0.6057 0.044 Uiso calc R 1 . .
H H24B 0.5510 0.0598 0.6131 0.044 Uiso calc R 1 . .
C C25 0.55931(16) 0.3047(3) 0.68477(13) 0.0290(7) Uani d . 1 . .
H H25A 0.6039 0.3428 0.6716 0.035 Uiso calc R 1 . .
H H25B 0.5637 0.3189 0.7205 0.035 Uiso calc R 1 . .
C C26 0.49138(16) 0.1145(3) 0.69615(13) 0.0302(7) Uani d . 1 . .
H H26A 0.4958 0.1293 0.7319 0.036 Uiso calc R 1 . .
H H26B 0.4907 0.0249 0.6908 0.036 Uiso calc R 1 . .
C C27 0.48138(19) 0.3383(3) 0.60693(13) 0.0386(8) Uani d . 1 . .
H H27A 0.4345 0.3764 0.5910 0.046 Uiso calc R 1 . .
H H27B 0.5253 0.3755 0.5927 0.046 Uiso calc R 1 . .
C C28 0.77641(16) 0.2991(3) 0.73890(13) 0.0299(7) Uani d . 1 . .
H H28A 0.7571 0.2935 0.7715 0.036 Uiso calc R 1 . .
H H28B 0.7382 0.3438 0.7169 0.036 Uiso calc R 1 . .
C C29 0.84460(16) 0.1052(3) 0.75281(14) 0.0316(7) Uani d . 1 . .
H H29A 0.8264 0.0977 0.7856 0.038 Uiso calc R 1 . .
H H29B 0.8515 0.0216 0.7400 0.038 Uiso calc R 1 . .
C C30 0.81468(19) 0.1839(3) 0.66969(14) 0.0384(8) Uani d . 1 . .
H H30A 0.8211 0.1012 0.6559 0.046 Uiso calc R 1 . .
H H30B 0.7767 0.2283 0.6474 0.046 Uiso calc R 1 . .
C C31 0.94465(18) 0.1821(3) 0.70622(15) 0.0424(9) Uani d . 1 . .
H H31A 0.9943 0.2245 0.7080 0.051 Uiso calc R 1 . .
H H31B 0.9515 0.0990 0.6929 0.051 Uiso calc R 1 . .
C C32 0.90727(17) 0.2980(3) 0.77631(14) 0.0347(8) Uani d . 1 . .
H H32A 0.9563 0.3426 0.7797 0.042 Uiso calc R 1 . .
H H32B 0.8892 0.2916 0.8092 0.042 Uiso calc R 1 . .
C C33 0.87806(19) 0.3752(3) 0.69322(14) 0.0385(8) Uani d . 1 . .
H H33A 0.8409 0.4213 0.6709 0.046 Uiso calc R 1 . .
H H33B 0.9270 0.4199 0.6952 0.046 Uiso calc R 1 . .
C C34 1.17915(16) 0.1141(3) 0.78134(13) 0.0294(7) Uani d . 1 . .
H H34A 1.1504 0.1247 0.7488 0.035 Uiso calc R 1 . .
H H34B 1.1854 0.0252 0.7875 0.035 Uiso calc R 1 . .
C C35 1.29800(17) 0.1580(3) 0.83154(13) 0.0333(8) Uani d . 1 . .
H H35A 1.3052 0.0697 0.8388 0.040 Uiso calc R 1 . .
H H35B 1.3489 0.1960 0.8322 0.040 Uiso calc R 1 . .
C C36 1.24515(17) 0.3086(3) 0.77130(12) 0.0267(7) Uani d . 1 . .
H H36A 1.2953 0.3488 0.7711 0.032 Uiso calc R 1 . .
H H36B 1.2170 0.3202 0.7387 0.032 Uiso calc R 1 . .
C C37 1.18014(18) 0.1554(3) 0.86903(13) 0.0340(8) Uani d . 1 . .
H H37A 1.1516 0.1921 0.8946 0.041 Uiso calc R 1 . .
H H37B 1.1871 0.0672 0.8765 0.041 Uiso calc R 1 . .
C C38 1.12622(16) 0.3044(3) 0.80919(13) 0.0297(7) Uani d . 1 . .
H H38A 1.0974 0.3154 0.7767 0.036 Uiso calc R 1 . .
H H38B 1.0966 0.3426 0.8339 0.036 Uiso calc R 1 . .
C C39 1.24502(18) 0.3481(3) 0.85897(13) 0.0334(8) Uani d . 1 . .
H H39A 1.2953 0.3883 0.8597 0.040 Uiso calc R 1 . .
H H39B 1.2170 0.3865 0.8845 0.040 Uiso calc R 1 . .
O O1' 0.1480(4) 0.3411(7) 0.6499(3) 0.0744(19) Uiso d P 0.50 . .
O O1 0.1172(3) 0.2996(5) 0.66542(19) 0.0419(12) Uiso d P 0.50 . .
O O2' 0.1309(5) 0.1218(9) 0.6678(3) 0.108(3) Uiso d P 0.50 . .
O O2 0.1813(3) 0.1080(5) 0.6571(2) 0.0513(14) Uiso d P 0.50 . .
O O1W 0.70784(18) -0.0600(3) 0.63965(14) 0.0704(10) Uani d D 1 . .
O O3' 0.2382(4) 0.1850(9) 0.6303(3) 0.096(2) Uiso d P 0.50 . .
O O3 0.2377(3) 0.2902(6) 0.6240(2) 0.0566(14) Uiso d P 0.50 . .
O O2W 1.06791(15) 0.4929(3) 0.71250(11) 0.0543(7) Uani d D 1 . .
O O4 0.6619(2) 0.1634(3) 0.80569(12) 0.0881(12) Uani d . 1 . .
O O3W 0.4316(2) 0.4268(4) 0.79689(14) 0.0760(10) Uani d D 1 . .
O O5 0.53010(19) 0.2102(3) 0.81959(11) 0.0735(10) Uani d . 1 . .
O O4W 0.6873(2) 0.4746(4) 0.62992(15) 0.0830(11) Uani d D 1 . .
O O6 0.63193(17) 0.3562(3) 0.84465(11) 0.0600(8) Uani d . 1 . .
O O7' 0.8959(6) 0.1405(12) 0.9688(4) 0.109(3) Uiso d P 0.40 . .
O O7 0.9210(3) 0.0947(5) 0.9404(2) 0.0670(14) Uiso d P 0.60 . .
O O8 0.89252(18) 0.3193(4) 0.93192(15) 0.0903(12) Uani d . 1 . .
O O9 0.9709(3) 0.2271(5) 0.8767(2) 0.0475(13) Uiso d P 0.50 . .
O O9' 0.9462(6) 0.1437(11) 0.8920(4) 0.124(3) Uiso d P 0.50 . .
S S1 0.16466(5) 0.22358(10) 0.63466(4) 0.0441(2) Uani d . 1 . .
S S2 0.61121(6) 0.22628(9) 0.83691(4) 0.0481(2) Uani d . 1 . .
S S3 0.94276(6) 0.21884(11) 0.92946(5) 0.0599(3) Uani d . 1 . .
N N1 0.41778(13) 0.1693(2) 0.67309(10) 0.0260(6) Uani d . 1 . .
N N2 0.47982(16) 0.2043(3) 0.59677(11) 0.0382(7) Uani d . 1 . .
N N3 0.48729(13) 0.3647(2) 0.66152(10) 0.0280(6) Uani d . 1 . .
N N4 0.55957(13) 0.1691(2) 0.67493(10) 0.0262(6) Uani d . 1 . .
N N5 0.78586(13) 0.1722(2) 0.71920(10) 0.0280(6) Uani d . 1 . .
N N6 0.88871(15) 0.2504(3) 0.67246(11) 0.0395(7) Uani d . 1 . .
N N7 0.85025(13) 0.3702(2) 0.74346(11) 0.0298(6) Uani d . 1 . .
N N8 0.91990(13) 0.1713(2) 0.75711(11) 0.0331(7) Uani d . 1 . .
N N9 1.25674(13) 0.1725(2) 0.78090(10) 0.0258(6) Uani d . 1 . .
N N10 1.20165(13) 0.3685(2) 0.80957(10) 0.0253(5) Uani d . 1 . .
N N11 1.13457(13) 0.1694(2) 0.81992(10) 0.0276(6) Uani d . 1 . .
N N12 1.25592(14) 0.2151(3) 0.87016(10) 0.0328(6) Uani d . 1 . .
H H1WA 0.6786(17) -0.097(4) 0.6160(12) 0.049 Uiso d D 1 . .
H H1WB 0.7504(15) -0.094(4) 0.6411(14) 0.049 Uiso d D 1 . .
H H2WA 1.042(2) 0.549(3) 0.6976(14) 0.049 Uiso d D 1 . .
H H2WB 1.088(2) 0.448(3) 0.6915(13) 0.049 Uiso d D 1 . .
H H3WA 0.425(2) 0.485(3) 0.8145(14) 0.049 Uiso d D 1 . .
H H3WB 0.460(2) 0.375(3) 0.8101(15) 0.049 Uiso d D 1 . .
H H4WA 0.7258(14) 0.504(4) 0.6231(15) 0.049 Uiso d D 1 . .
H H4WB 0.6512(16) 0.522(4) 0.6144(14) 0.049 Uiso d D 1 . .

loop_
_atom_site_aniso_label
_atom_site_aniso_U_11
_atom_site_aniso_U_22
_atom_site_aniso_U_33
_atom_site_aniso_U_12
_atom_site_aniso_U_13
_atom_site_aniso_U_23
Ag1 0.03300(13) 0.02596(14) 0.05419(18) -0.00300(10) 0.01635(12) -0.00403(12)
Ag2 0.02446(12) 0.02352(13) 0.06195(19) -0.00263(9) -0.00151(11) 0.00299(13)
Ag3 0.03051(13) 0.02299(14) 0.0846(2) 0.00125(10) 0.00192(13) 0.00676(14)
C1 0.0398(17) 0.0307(19) 0.034(2) 0.0014(14) -0.0005(15) 0.0044(16)
C2 0.048(2) 0.045(2) 0.046(2) -0.0009(18) 0.0078(18) -0.0004(19)
C3 0.082(3) 0.047(3) 0.034(2) -0.019(2) 0.012(2) -0.0011(19)
C4 0.074(3) 0.037(2) 0.045(3) -0.019(2) -0.012(2) 0.0112(19)
C5 0.041(2) 0.063(3) 0.062(3) -0.0016(19) -0.014(2) 0.005(2)
C6 0.0402(18) 0.053(3) 0.046(2) 0.0076(17) -0.0029(17) -0.001(2)
C7 0.113(4) 0.068(4) 0.052(3) -0.034(3) -0.027(3) 0.017(3)
C8 0.0446(18) 0.041(2) 0.0289(19) 0.0084(16) 0.0097(15) 0.0040(17)
C9 0.050(2) 0.051(3) 0.041(2) 0.0123(18) 0.0073(18) 0.0049(19)
C10 0.054(2) 0.082(4) 0.042(2) 0.026(2) 0.0055(19) 0.010(2)
C11 0.053(2) 0.101(4) 0.040(3) 0.002(3) 0.006(2) 0.001(3)
C12 0.069(3) 0.063(3) 0.057(3) -0.020(2) 0.012(2) 0.000(2)
C13 0.057(2) 0.045(2) 0.050(2) 0.0084(19) 0.0067(19) 0.009(2)
C14 0.070(3) 0.159(7) 0.083(4) -0.020(4) -0.004(3) -0.016(4)
C15 0.052(2) 0.0293(19) 0.040(2) 0.0067(16) 0.0141(17) -0.0023(17)
C16 0.060(2) 0.041(2) 0.041(2) -0.0041(18) 0.0108(18) 0.0017(19)
C17 0.084(3) 0.045(3) 0.047(3) 0.002(2) 0.018(2) 0.011(2)
C18 0.089(3) 0.046(3) 0.048(3) 0.026(2) 0.013(2) 0.008(2)
C19 0.068(3) 0.055(3) 0.066(3) 0.022(2) -0.008(2) 0.000(2)
C20 0.051(2) 0.046(2) 0.059(3) 0.0081(18) 0.013(2) 0.002(2)
C21 0.141(5) 0.075(4) 0.058(3) 0.022(4) 0.001(3) 0.029(3)
C22 0.0247(14) 0.0204(16) 0.043(2) 0.0010(12) 0.0083(14) -0.0054(14)
C23 0.0317(16) 0.0312(19) 0.038(2) -0.0032(14) -0.0018(15) -0.0071(16)
C24 0.0321(16) 0.036(2) 0.045(2) 0.0018(14) 0.0124(15) -0.0059(17)
C25 0.0249(14) 0.0228(16) 0.0388(19) -0.0020(12) 0.0007(13) 0.0013(15)
C26 0.0277(15) 0.0214(16) 0.042(2) -0.0001(12) 0.0031(14) 0.0052(15)
C27 0.0376(17) 0.036(2) 0.041(2) -0.0004(15) 0.0019(16) 0.0133(17)
C28 0.0247(14) 0.0209(16) 0.045(2) -0.0018(12) 0.0051(14) -0.0032(15)
C29 0.0284(15) 0.0175(15) 0.049(2) -0.0039(12) 0.0036(14) 0.0021(15)
C30 0.0391(17) 0.0300(19) 0.047(2) -0.0062(14) 0.0077(16) -0.0074(17)
C31 0.0277(16) 0.0317(19) 0.070(3) 0.0022(14) 0.0169(17) -0.0070(19)
C32 0.0290(15) 0.0192(16) 0.054(2) -0.0006(12) -0.0035(15) -0.0016(16)
C33 0.0324(16) 0.0243(17) 0.060(2) -0.0059(14) 0.0101(16) 0.0052(17)
C34 0.0310(15) 0.0217(16) 0.0355(19) -0.0044(12) 0.0032(14) -0.0023(14)
C35 0.0260(15) 0.0293(18) 0.044(2) 0.0036(13) -0.0010(14) 0.0061(16)
C36 0.0279(14) 0.0200(16) 0.0319(18) -0.0024(12) 0.0017(13) 0.0038(14)
C37 0.0413(18) 0.0284(18) 0.0333(19) -0.0011(14) 0.0083(15) 0.0053(15)
C38 0.0249(14) 0.0253(17) 0.0388(19) 0.0015(12) 0.0022(13) 0.0016(15)
C39 0.0340(16) 0.0301(18) 0.036(2) -0.0040(14) 0.0019(14) -0.0043(16)
O1W 0.0576(18) 0.065(2) 0.087(3) 0.0022(16) 0.0022(17) -0.0355(19)
O2W 0.0479(16) 0.061(2) 0.0547(19) 0.0042(14) 0.0067(13) -0.0006(16)
O4 0.155(3) 0.054(2) 0.067(2) -0.031(2) 0.069(2) -0.0153(17)
O3W 0.072(2) 0.080(3) 0.072(3) -0.0049(19) -0.0161(19) -0.003(2)
O5 0.088(2) 0.079(2) 0.0488(18) -0.0349(19) -0.0164(16) 0.0206(17)
O4W 0.064(2) 0.089(3) 0.098(3) -0.003(2) 0.018(2) 0.047(2)
O6 0.088(2) 0.0288(15) 0.0622(19) -0.0083(14) 0.0010(15) 0.0022(14)
O8 0.0663(19) 0.076(3) 0.123(3) 0.0312(18) -0.021(2) -0.020(2)
S1 0.0402(5) 0.0503(6) 0.0398(5) 0.0153(4) -0.0062(4) -0.0039(5)
S2 0.0757(6) 0.0340(5) 0.0365(5) -0.0147(5) 0.0151(5) -0.0004(4)
S3 0.0599(6) 0.0515(7) 0.0640(7) 0.0196(5) -0.0161(5) -0.0143(6)
N1 0.0223(11) 0.0190(13) 0.0370(16) -0.0010(10) 0.0041(11) -0.0018(12)
N2 0.0402(15) 0.0409(18) 0.0337(16) 0.0007(13) 0.0051(13) -0.0021(14)
N3 0.0253(12) 0.0176(13) 0.0416(17) -0.0008(10) 0.0059(11) 0.0019(12)
N4 0.0200(11) 0.0194(13) 0.0393(16) -0.0001(10) 0.0037(11) 0.0003(12)
N5 0.0218(11) 0.0210(13) 0.0412(17) -0.0042(10) 0.0027(11) -0.0024(12)
N6 0.0364(14) 0.0339(17) 0.0500(19) -0.0061(13) 0.0140(13) -0.0014(15)
N7 0.0211(12) 0.0187(13) 0.0487(18) -0.0009(10) -0.0002(12) -0.0014(13)
N8 0.0220(12) 0.0204(14) 0.057(2) 0.0025(10) 0.0030(12) -0.0024(13)
N9 0.0237(12) 0.0189(13) 0.0351(16) 0.0001(10) 0.0049(11) 0.0012(12)
N10 0.0238(11) 0.0223(13) 0.0295(15) -0.0006(10) 0.0011(11) -0.0004(12)
N11 0.0242(12) 0.0230(14) 0.0358(16) -0.0018(10) 0.0036(11) 0.0014(12)
N12 0.0312(13) 0.0338(16) 0.0325(16) 0.0013(12) -0.0016(12) 0.0067(13)

loop_
_atom_type_symbol
_atom_type_description
_atom_type_scat_dispersion_real
_atom_type_scat_dispersion_imag
_atom_type_scat_source
C C 0.0033 0.0016 'International Tables Vol C Tables 4.2.6.8 and 6.1.1.4'
H H 0.0000 0.0000 'International Tables Vol C Tables 4.2.6.8 and 6.1.1.4'
O O 0.0106 0.0060 'International Tables Vol C Tables 4.2.6.8 and 6.1.1.4'
Ag Ag -0.8971 1.1015 'International Tables Vol C Tables 4.2.6.8 and 6.1.1.4'
S S 0.1246 0.1234 'International Tables Vol C Tables 4.2.6.8 and 6.1.1.4'
N N 0.0061 0.0033 'International Tables Vol C Tables 4.2.6.8 and 6.1.1.4'

loop_
_geom_angle_atom_site_label_1
_geom_angle_atom_site_label_2
_geom_angle_atom_site_label_3
_geom_angle_site_symmetry_1
_geom_angle_site_symmetry_3
_geom_angle
_geom_angle_publ_flag
N1 Ag1 N9 . 1_455 126.27(9) ?
N1 Ag1 N10 . 2_646 109.49(8) ?
N9 Ag1 N10 1_455 2_646 122.48(8) ?
N5 Ag2 N7 . 2_646 125.05(9) ?
N5 Ag2 N4 . . 115.03(9) ?
N7 Ag2 N4 2_646 . 119.83(8) ?
N3 Ag3 N8 2_646 . 126.79(9) ?
N3 Ag3 N11 2_646 . 113.74(8) ?
N8 Ag3 N11 . . 111.58(9) ?
N3 Ag3 O9 2_646 . 119.04(15) ?
N8 Ag3 O9 . . 87.16(14) ?
N11 Ag3 O9 . . 89.64(14) ?
N3 Ag3 O9' 2_646 . 94.9(3) ?
N8 Ag3 O9' . . 96.3(2) ?
N11 Ag3 O9' . . 108.0(3) ?
O9 Ag3 O9' . . 25.4(3) ?
C2 C1 C6 . . 119.2(3) ?
C2 C1 S1 . . 121.3(3) ?
C6 C1 S1 . . 119.5(3) ?
C1 C2 C3 . . 119.6(4) ?
C1 C2 H2 . . 120.2 ?
C3 C2 H2 . . 120.2 ?
C4 C3 C2 . . 122.1(4) ?
C4 C3 H3 . . 119.0 ?
C2 C3 H3 . . 119.0 ?
C3 C4 C5 . . 117.3(4) ?
C3 C4 C7 . . 121.0(4) ?
C5 C4 C7 . . 121.7(4) ?
C4 C5 C6 . . 122.2(4) ?
C4 C5 H5 . . 118.9 ?
C6 C5 H5 . . 118.9 ?
C5 C6 C1 . . 119.5(4) ?
C5 C6 H6 . . 120.2 ?
C1 C6 H6 . . 120.2 ?
C4 C7 H7A . . 109.5 ?
C4 C7 H7B . . 109.5 ?
H7A C7 H7B . . 109.5 ?
C4 C7 H7C . . 109.5 ?
H7A C7 H7C . . 109.5 ?
H7B C7 H7C . . 109.5 ?
C9 C8 C13 . . 119.8(4) ?
C9 C8 S3 . . 120.6(3) ?
C13 C8 S3 . . 119.4(3) ?
C8 C9 C10 . . 119.4(4) ?
C8 C9 H9 . . 120.3 ?
C10 C9 H9 . . 120.3 ?
C11 C10 C9 . . 121.3(4) ?
C11 C10 H10 . . 119.4 ?
C9 C10 H10 . . 119.4 ?
C12 C11 C10 . . 119.0(4) ?
C12 C11 C14 . . 119.9(6) ?
C10 C11 C14 . . 121.1(5) ?
C11 C12 C13 . . 120.3(5) ?
C11 C12 H12 . . 119.9 ?
C13 C12 H12 . . 119.9 ?
C8 C13 C12 . . 120.0(4) ?
C8 C13 H13 . . 120.0 ?
C12 C13 H13 . . 120.0 ?
C11 C14 H14A . . 109.5 ?
C11 C14 H14B . . 109.5 ?
H14A C14 H14B . . 109.5 ?
C11 C14 H14C . . 109.5 ?
H14A C14 H14C . . 109.5 ?
H14B C14 H14C . . 109.5 ?
C16 C15 C20 . . 119.6(4) ?
C16 C15 S2 . . 121.0(3) ?
C20 C15 S2 . . 119.4(3) ?
C17 C16 C15 . . 120.0(4) ?
C17 C16 H16 . . 120.0 ?
C15 C16 H16 . . 120.0 ?
C18 C17 C16 . . 121.5(4) ?
C18 C17 H17 . . 119.2 ?
C16 C17 H17 . . 119.2 ?
C17 C18 C19 . . 118.4(4) ?
C17 C18 C21 . . 121.7(5) ?
C19 C18 C21 . . 119.8(5) ?
C20 C19 C18 . . 120.9(4) ?
C20 C19 H19 . . 119.6 ?
C18 C19 H19 . . 119.6 ?
C19 C20 C15 . . 119.6(4) ?
C19 C20 H20 . . 120.2 ?
C15 C20 H20 . . 120.2 ?
C18 C21 H21A . . 109.5 ?
C18 C21 H21B . . 109.5 ?
H21A C21 H21B . . 109.5 ?
C18 C21 H21C . . 109.5 ?
H21A C21 H21C . . 109.5 ?
H21B C21 H21C . . 109.5 ?
N1 C22 N3 . . 112.0(2) ?
N1 C22 H22A . . 109.2 ?
N3 C22 H22A . . 109.2 ?
N1 C22 H22B . . 109.2 ?
N3 C22 H22B . . 109.2 ?
H22A C22 H22B . . 107.9 ?
N2 C23 N1 . . 111.8(3) ?
N2 C23 H23A . . 109.2 ?
N1 C23 H23A . . 109.2 ?
N2 C23 H23B . . 109.2 ?
N1 C23 H23B . . 109.2 ?
H23A C23 H23B . . 107.9 ?
N2 C24 N4 . . 111.3(2) ?
N2 C24 H24A . . 109.4 ?
N4 C24 H24A . . 109.4 ?
N2 C24 H24B . . 109.4 ?
N4 C24 H24B . . 109.4 ?
H24A C24 H24B . . 108.0 ?
N4 C25 N3 . . 111.5(2) ?
N4 C25 H25A . . 109.3 ?
N3 C25 H25A . . 109.3 ?
N4 C25 H25B . . 109.3 ?
N3 C25 H25B . . 109.3 ?
H25A C25 H25B . . 108.0 ?
N4 C26 N1 . . 111.6(2) ?
N4 C26 H26A . . 109.3 ?
N1 C26 H26A . . 109.3 ?
N4 C26 H26B . . 109.3 ?
N1 C26 H26B . . 109.3 ?
H26A C26 H26B . . 108.0 ?
N2 C27 N3 . . 111.7(3) ?
N2 C27 H27A . . 109.3 ?
N3 C27 H27A . . 109.3 ?
N2 C27 H27B . . 109.3 ?
N3 C27 H27B . . 109.3 ?
H27A C27 H27B . . 107.9 ?
N5 C28 N7 . . 112.2(2) ?
N5 C28 H28A . . 109.2 ?
N7 C28 H28A . . 109.2 ?
N5 C28 H28B . . 109.2 ?
N7 C28 H28B . . 109.2 ?
H28A C28 H28B . . 107.9 ?
N8 C29 N5 . . 111.4(2) ?
N8 C29 H29A . . 109.4 ?
N5 C29 H29A . . 109.4 ?
N8 C29 H29B . . 109.4 ?
N5 C29 H29B . . 109.4 ?
H29A C29 H29B . . 108.0 ?
N6 C30 N5 . . 111.6(3) ?
N6 C30 H30A . . 109.3 ?
N5 C30 H30A . . 109.3 ?
N6 C30 H30B . . 109.3 ?
N5 C30 H30B . . 109.3 ?
H30A C30 H30B . . 108.0 ?
N6 C31 N8 . . 112.4(2) ?
N6 C31 H31A . . 109.1 ?
N8 C31 H31A . . 109.1 ?
N6 C31 H31B . . 109.1 ?
N8 C31 H31B . . 109.1 ?
H31A C31 H31B . . 107.9 ?
N8 C32 N7 . . 112.6(3) ?
N8 C32 H32A . . 109.1 ?
N7 C32 H32A . . 109.1 ?
N8 C32 H32B . . 109.1 ?
N7 C32 H32B . . 109.1 ?
H32A C32 H32B . . 107.8 ?
N6 C33 N7 . . 112.3(3) ?
N6 C33 H33A . . 109.1 ?
N7 C33 H33A . . 109.1 ?
N6 C33 H33B . . 109.1 ?
N7 C33 H33B . . 109.1 ?
H33A C33 H33B . . 107.9 ?
N11 C34 N9 . . 111.9(2) ?
N11 C34 H34A . . 109.2 ?
N9 C34 H34A . . 109.2 ?
N11 C34 H34B . . 109.2 ?
N9 C34 H34B . . 109.2 ?
H34A C34 H34B . . 107.9 ?
N12 C35 N9 . . 112.4(2) ?
N12 C35 H35A . . 109.1 ?
N9 C35 H35A . . 109.1 ?
N12 C35 H35B . . 109.1 ?
N9 C35 H35B . . 109.1 ?
H35A C35 H35B . . 107.9 ?
N10 C36 N9 . . 111.9(2) ?
N10 C36 H36A . . 109.2 ?
N9 C36 H36A . . 109.2 ?
N10 C36 H36B . . 109.2 ?
N9 C36 H36B . . 109.2 ?
H36A C36 H36B . . 107.9 ?
N12 C37 N11 . . 112.0(3) ?
N12 C37 H37A . . 109.2 ?
N11 C37 H37A . . 109.2 ?
N12 C37 H37B . . 109.2 ?
N11 C37 H37B . . 109.2 ?
H37A C37 H37B . . 107.9 ?
N10 C38 N11 . . 112.6(2) ?
N10 C38 H38A . . 109.1 ?
N11 C38 H38A . . 109.1 ?
N10 C38 H38B . . 109.1 ?
N11 C38 H38B . . 109.1 ?
H38A C38 H38B . . 107.8 ?
N12 C39 N10 . . 111.9(3) ?
N12 C39 H39A . . 109.2 ?
N10 C39 H39A . . 109.2 ?
N12 C39 H39B . . 109.2 ?
N10 C39 H39B . . 109.2 ?
H39A C39 H39B . . 107.9 ?
O1 O1' S1 . . 79.9(7) ?
O1' O1 S1 . . 66.0(6) ?
O2 O2' S1 . . 62.0(7) ?
O2' O2 S1 . . 80.7(7) ?
O2' O2 O3' . . 135.4(9) ?
S1 O2 O3' . . 55.2(4) ?
H1WA O1W H1WB . . 107(3) ?
O3 O3' S1 . . 73.6(6) ?
O3 O3' O2 . . 127.6(7) ?
S1 O3' O2 . . 57.7(4) ?
O3' O3 S1 . . 59.8(5) ?
H2WA O2W H2WB . . 109(3) ?
H3WA O3W H3WB . . 113(4) ?
H4WA O4W H4WB . . 104(3) ?
O7 O7' S3 . . 59.6(7) ?
O7' O7 S3 . . 81.4(8) ?
O7' O7 O9' . . 130.5(10) ?
S3 O7 O9' . . 52.4(5) ?
O9' O9 S3 . . 55.6(6) ?
O9' O9 Ag3 . . 80.9(7) ?
S3 O9 Ag3 . . 134.4(3) ?
O9 O9' S3 . . 80.5(8) ?
O9 O9' O7 . . 140.3(10) ?
S3 O9' O7 . . 60.2(5) ?
O9 O9' Ag3 . . 73.7(6) ?
S3 O9' Ag3 . . 150.6(7) ?
O7 O9' Ag3 . . 141.3(7) ?
O3' S1 O1' . . 122.4(5) ?
O3' S1 O2 . . 67.1(4) ?
O1' S1 O2 . . 136.8(4) ?
O3' S1 O1 . . 143.2(4) ?
O1' S1 O1 . . 34.1(3) ?
O2 S1 O1 . . 110.5(3) ?
O3' S1 O3 . . 46.6(4) ?
O1' S1 O3 . . 80.0(4) ?
O2 S1 O3 . . 111.2(3) ?
O1 S1 O3 . . 111.8(3) ?
O3' S1 O2' . . 104.2(5) ?
O1' S1 O2' . . 111.7(5) ?
O2 S1 O2' . . 37.3(3) ?
O1 S1 O2' . . 78.6(4) ?
O3 S1 O2' . . 144.1(4) ?
O3' S1 C1 . . 108.2(4) ?
O1' S1 C1 . . 107.0(3) ?
O2 S1 C1 . . 108.5(3) ?
O1 S1 C1 . . 107.1(2) ?
O3 S1 C1 . . 107.5(2) ?
O2' S1 C1 . . 101.2(4) ?
O4 S2 O5 . . 112.7(2) ?
O4 S2 O6 . . 112.10(18) ?
O5 S2 O6 . . 112.3(2) ?
O4 S2 C15 . . 105.4(2) ?
O5 S2 C15 . . 106.32(17) ?
O6 S2 C15 . . 107.46(17) ?
O9' S3 O8 . . 126.5(5) ?
O9' S3 O7 . . 67.3(6) ?
O8 S3 O7 . . 122.3(3) ?
O9' S3 O9 . . 43.9(5) ?
O8 S3 O9 . . 104.8(3) ?
O7 S3 O9 . . 111.0(3) ?
O9' S3 O7' . . 104.5(7) ?
O8 S3 O7' . . 90.8(5) ?
O7 S3 O7' . . 39.0(4) ?
O9 S3 O7' . . 147.9(5) ?
O9' S3 C8 . . 116.8(4) ?
O8 S3 C8 . . 108.9(2) ?
O7 S3 C8 . . 108.6(3) ?
O9 S3 C8 . . 98.7(2) ?
O7' S3 C8 . . 102.5(4) ?
C22 N1 C26 . . 108.0(2) ?
C22 N1 C23 . . 107.7(3) ?
C26 N1 C23 . . 108.4(2) ?
C22 N1 Ag1 . . 108.63(17) ?
C26 N1 Ag1 . . 108.22(18) ?
C23 N1 Ag1 . . 115.60(18) ?
C24 N2 C23 . . 109.5(3) ?
C24 N2 C27 . . 108.7(3) ?
C23 N2 C27 . . 108.8(3) ?
C22 N3 C25 . . 108.1(2) ?
C22 N3 C27 . . 108.0(2) ?
C25 N3 C27 . . 107.9(2) ?
C22 N3 Ag3 . 2_656 108.95(17) ?
C25 N3 Ag3 . 2_656 108.15(18) ?
C27 N3 Ag3 . 2_656 115.50(19) ?
C25 N4 C26 . . 107.6(2) ?
C25 N4 C24 . . 108.7(3) ?
C26 N4 C24 . . 108.8(2) ?
C25 N4 Ag2 . . 113.34(17) ?
C26 N4 Ag2 . . 104.51(18) ?
C24 N4 Ag2 . . 113.63(18) ?
C30 N5 C28 . . 107.9(2) ?
C30 N5 C29 . . 108.7(2) ?
C28 N5 C29 . . 108.7(2) ?
C30 N5 Ag2 . . 113.08(18) ?
C28 N5 Ag2 . . 109.63(16) ?
C29 N5 Ag2 . . 108.77(18) ?
C31 N6 C30 . . 108.2(3) ?
C31 N6 C33 . . 108.7(3) ?
C30 N6 C33 . . 108.7(2) ?
C32 N7 C33 . . 107.9(2) ?
C32 N7 C28 . . 107.5(2) ?
C33 N7 C28 . . 107.4(3) ?
C32 N7 Ag2 . 2_656 107.44(19) ?
C33 N7 Ag2 . 2_656 116.58(19) ?
C28 N7 Ag2 . 2_656 109.70(17) ?
C32 N8 C29 . . 107.9(2) ?
C32 N8 C31 . . 108.6(3) ?
C29 N8 C31 . . 107.4(3) ?
C32 N8 Ag3 . . 106.1(2) ?
C29 N8 Ag3 . . 110.9(2) ?
C31 N8 Ag3 . . 115.70(18) ?
C34 N9 C35 . . 107.7(2) ?
C34 N9 C36 . . 107.9(2) ?
C35 N9 C36 . . 107.8(2) ?
C34 N9 Ag1 . 1_655 106.83(18) ?
C35 N9 Ag1 . 1_655 117.58(17) ?
C36 N9 Ag1 . 1_655 108.72(18) ?
C38 N10 C39 . . 108.0(2) ?
C38 N10 C36 . . 107.7(2) ?
C39 N10 C36 . . 108.3(2) ?
C38 N10 Ag1 . 2_656 111.35(17) ?
C39 N10 Ag1 . 2_656 114.17(19) ?
C36 N10 Ag1 . 2_656 107.13(18) ?
C34 N11 C38 . . 107.6(2) ?
C34 N11 C37 . . 108.5(2) ?
C38 N11 C37 . . 107.9(2) ?
C34 N11 Ag3 . . 109.81(18) ?
C38 N11 Ag3 . . 109.83(16) ?
C37 N11 Ag3 . . 113.03(18) ?
C37 N12 C35 . . 108.2(3) ?
C37 N12 C39 . . 109.0(2) ?
C35 N12 C39 . . 108.9(3) ?

loop_
_geom_bond_atom_site_label_1
_geom_bond_atom_site_label_2
_geom_bond_site_symmetry_2
_geom_bond_distance
_geom_bond_publ_flag
Ag1 N1 . 2.362(2) y
Ag1 N9 1_455 2.367(3) y
Ag1 N10 2_646 2.388(3) y
Ag2 N5 . 2.347(2) y
Ag2 N7 2_646 2.365(3) y
Ag2 N4 . 2.374(2) y
Ag3 N3 2_646 2.315(3) y
Ag3 N8 . 2.358(3) y
Ag3 N11 . 2.394(2) y
Ag3 O9 . 2.438(5) ?
Ag3 O9' . 2.507(11) ?
C1 C2 . 1.380(5) ?
C1 C6 . 1.389(5) ?
C1 S1 . 1.767(3) ?
C2 C3 . 1.388(6) ?
C2 H2 . 0.9300 ?
C3 C4 . 1.375(6) ?
C3 H3 . 0.9300 ?
C4 C5 . 1.378(6) ?
C4 C7 . 1.494(6) ?
C5 C6 . 1.381(6) ?
C5 H5 . 0.9300 ?
C6 H6 . 0.9300 ?
C7 H7A . 0.9600 ?
C7 H7B . 0.9600 ?
C7 H7C . 0.9600 ?
C8 C9 . 1.374(5) ?
C8 C13 . 1.385(5) ?
C8 S3 . 1.755(4) ?
C9 C10 . 1.381(6) ?
C9 H9 . 0.9300 ?
C10 C11 . 1.379(7) ?
C10 H10 . 0.9300 ?
C11 C12 . 1.372(7) ?
C11 C14 . 1.529(6) ?
C12 C13 . 1.388(6) ?
C12 H12 . 0.9300 ?
C13 H13 . 0.9300 ?
C14 H14A . 0.9600 ?
C14 H14B . 0.9600 ?
C14 H14C . 0.9600 ?
C15 C16 . 1.374(5) ?
C15 C20 . 1.384(5) ?
C15 S2 . 1.769(4) ?
C16 C17 . 1.373(6) ?
C16 H16 . 0.9300 ?
C17 C18 . 1.364(6) ?
C17 H17 . 0.9300 ?
C18 C19 . 1.388(7) ?
C18 C21 . 1.509(6) ?
C19 C20 . 1.379(6) ?
C19 H19 . 0.9300 ?
C20 H20 . 0.9300 ?
C21 H21A . 0.9600 ?
C21 H21B . 0.9600 ?
C21 H21C . 0.9600 ?
C22 N1 . 1.473(4) ?
C22 N3 . 1.480(4) ?
C22 H22A . 0.9700 ?
C22 H22B . 0.9700 ?
C23 N2 . 1.459(4) ?
C23 N1 . 1.486(4) ?
C23 H23A . 0.9700 ?
C23 H23B . 0.9700 ?
C24 N2 . 1.456(4) ?
C24 N4 . 1.487(4) ?
C24 H24A . 0.9700 ?
C24 H24B . 0.9700 ?
C25 N4 . 1.476(4) ?
C25 N3 . 1.485(4) ?
C25 H25A . 0.9700 ?
C25 H25B . 0.9700 ?
C26 N4 . 1.481(4) ?
C26 N1 . 1.482(4) ?
C26 H26A . 0.9700 ?
C26 H26B . 0.9700 ?
C27 N2 . 1.460(5) ?
C27 N3 . 1.489(4) ?
C27 H27A . 0.9700 ?
C27 H27B . 0.9700 ?
C28 N5 . 1.474(4) ?
C28 N7 . 1.483(4) ?
C28 H28A . 0.9700 ?
C28 H28B . 0.9700 ?
C29 N8 . 1.478(4) ?
C29 N5 . 1.478(4) ?
C29 H29A . 0.9700 ?
C29 H29B . 0.9700 ?
C30 N6 . 1.462(4) ?
C30 N5 . 1.474(4) ?
C30 H30A . 0.9700 ?
C30 H30B . 0.9700 ?
C31 N6 . 1.458(5) ?
C31 N8 . 1.479(5) ?
C31 H31A . 0.9700 ?
C31 H31B . 0.9700 ?
C32 N8 . 1.475(4) ?
C32 N7 . 1.477(4) ?
C32 H32A . 0.9700 ?
C32 H32B . 0.9700 ?
C33 N6 . 1.467(4) ?
C33 N7 . 1.480(4) ?
C33 H33A . 0.9700 ?
C33 H33B . 0.9700 ?
C34 N11 . 1.477(4) ?
C34 N9 . 1.483(4) ?
C34 H34A . 0.9700 ?
C34 H34B . 0.9700 ?
C35 N12 . 1.461(4) ?
C35 N9 . 1.483(4) ?
C35 H35A . 0.9700 ?
C35 H35B . 0.9700 ?
C36 N10 . 1.481(4) ?
C36 N9 . 1.489(4) ?
C36 H36A . 0.9700 ?
C36 H36B . 0.9700 ?
C37 N12 . 1.458(4) ?
C37 N11 . 1.479(4) ?
C37 H37A . 0.9700 ?
C37 H37B . 0.9700 ?
C38 N10 . 1.475(4) ?
C38 N11 . 1.477(4) ?
C38 H38A . 0.9700 ?
C38 H38B . 0.9700 ?
C39 N12 . 1.463(4) ?
C39 N10 . 1.477(4) ?
C39 H39A . 0.9700 ?
C39 H39B . 0.9700 ?
O1' O1 . 0.837(7) ?
O1' S1 . 1.363(7) ?
O1 S1 . 1.469(5) ?
O2' O2 . 0.956(9) ?
O2' S1 . 1.558(10) ?
O2 S1 . 1.394(6) ?
O2 O3' . 1.520(10) ?
O1W H1WA . 0.87(2) ?
O1W H1WB . 0.82(2) ?
O3' O3 . 1.139(9) ?
O3' S1 . 1.354(8) ?
O3 S1 . 1.504(6) ?
O2W H2WA . 0.83(2) ?
O2W H2WB . 0.84(2) ?
O4 S2 . 1.441(3) ?
O3W H3WA . 0.80(2) ?
O3W H3WB . 0.80(2) ?
O5 S2 . 1.446(3) ?
O4W H4WA . 0.78(2) ?
O4W H4WB . 0.88(2) ?
O6 S2 . 1.446(3) ?
O7' O7 . 1.036(11) ?
O7' S3 . 1.628(12) ?
O7 S3 . 1.420(6) ?
O7 O9' . 1.509(12) ?
O8 S3 . 1.389(3) ?
O9 O9' . 1.089(11) ?
O9 S3 . 1.549(5) ?
O9' S3 . 1.296(11) ?
N3 Ag3 2_656 2.315(3) ?
N7 Ag2 2_656 2.365(3) ?
N9 Ag1 1_655 2.367(2) ?
N10 Ag1 2_656 2.388(3) ?

loop_
_geom_hbond_atom_site_label_D
_geom_hbond_atom_site_label_H
_geom_hbond_atom_site_label_A
_geom_hbond_site_symmetry_A
_geom_hbond_distance_DH
_geom_hbond_distance_HA
_geom_hbond_distance_DA
_geom_hbond_angle_DHA
O1W H1WA O8 2_646 0.87(2) 1.92(2) 2.782(5) 175(4)
O1W H1WB O6 2_646 0.82(2) 2.10(2) 2.907(4) 166(4)
O2W H2WA O5 2_656 0.83(2) 2.16(2) 2.958(4) 163(4)
O2W H2WB O1 1_655 0.84(2) 1.83(3) 2.612(6) 155(4)
O3W H3WA O2 2_556 0.80(2) 2.45(3) 3.096(7) 139(4)
O3W H3WB O5 . 0.80(2) 2.15(2) 2.908(5) 160(4)
O4W H4WB O7 2_656 0.88(2) 1.99(3) 2.838(7) 160(4)

loop_
_geom_torsion_atom_site_label_1
_geom_torsion_atom_site_label_2
_geom_torsion_atom_site_label_3
_geom_torsion_atom_site_label_4
_geom_torsion_site_symmetry_1
_geom_torsion_site_symmetry_2
_geom_torsion_site_symmetry_3
_geom_torsion_site_symmetry_4
_geom_torsion
_geom_torsion_publ_flag
C6 C1 C2 C3 . . . . 0.2(6) ?
S1 C1 C2 C3 . . . . 178.8(3) ?
C1 C2 C3 C4 . . . . 0.0(6) ?
C2 C3 C4 C5 . . . . -0.5(6) ?
C2 C3 C4 C7 . . . . 179.1(4) ?
C3 C4 C5 C6 . . . . 0.8(7) ?
C7 C4 C5 C6 . . . . -178.8(4) ?
C4 C5 C6 C1 . . . . -0.5(7) ?
C2 C1 C6 C5 . . . . 0.0(6) ?
S1 C1 C6 C5 . . . . -178.6(3) ?
C13 C8 C9 C10 . . . . -2.0(5) ?
S3 C8 C9 C10 . . . . 173.5(3) ?
C8 C9 C10 C11 . . . . -1.2(6) ?
C9 C10 C11 C12 . . . . 3.7(6) ?
C9 C10 C11 C14 . . . . -175.8(4) ?
C10 C11 C12 C13 . . . . -3.1(7) ?
C14 C11 C12 C13 . . . . 176.4(4) ?
C9 C8 C13 C12 . . . . 2.5(6) ?
S3 C8 C13 C12 . . . . -173.0(3) ?
C11 C12 C13 C8 . . . . 0.0(6) ?
C20 C15 C16 C17 . . . . 1.0(6) ?
S2 C15 C16 C17 . . . . 179.0(3) ?
C15 C16 C17 C18 . . . . -0.2(6) ?
C16 C17 C18 C19 . . . . -0.3(7) ?
C16 C17 C18 C21 . . . . 177.1(4) ?
C17 C18 C19 C20 . . . . -0.1(7) ?
C21 C18 C19 C20 . . . . -177.5(4) ?
C18 C19 C20 C15 . . . . 0.8(6) ?
C16 C15 C20 C19 . . . . -1.3(6) ?
S2 C15 C20 C19 . . . . -179.4(3) ?
S1 O2' O2 O3' . . . . 7.9(10) ?
O2' O2 O3' O3 . . . . 15.1(17) ?
S1 O2 O3' O3 . . . . 24.6(8) ?
O2' O2 O3' S1 . . . . -9.5(12) ?
O2 O3' O3 S1 . . . . -21.5(6) ?
S3 O7' O7 O9' . . . . -19.8(9) ?
N3 Ag3 O9 O9' 2_646 . . . -20.0(6) ?
N8 Ag3 O9 O9' . . . . 111.2(6) ?
N11 Ag3 O9 O9' . . . . -137.2(6) ?
N3 Ag3 O9 S3 2_646 . . . -3.3(4) ?
N8 Ag3 O9 S3 . . . . 127.9(4) ?
N11 Ag3 O9 S3 . . . . -120.5(4) ?
O9' Ag3 O9 S3 . . . . 16.7(5) ?
Ag3 O9 O9' S3 . . . . 165.5(4) ?
S3 O9 O9' O7 . . . . -8.3(10) ?
Ag3 O9 O9' O7 . . . . 157.3(14) ?
S3 O9 O9' Ag3 . . . . -165.5(4) ?
O7' O7 O9' O9 . . . . 34(2) ?
S3 O7 O9' O9 . . . . 9.4(12) ?
O7' O7 O9' S3 . . . . 25.1(11) ?
O7' O7 O9' Ag3 . . . . 178.1(10) ?
S3 O7 O9' Ag3 . . . . 153.0(11) ?
N3 Ag3 O9' O9 2_646 . . . 162.5(6) ?
N8 Ag3 O9' O9 . . . . -69.6(6) ?
N11 Ag3 O9' O9 . . . . 45.6(6) ?
N3 Ag3 O9' S3 2_646 . . . 132.5(14) ?
N8 Ag3 O9' S3 . . . . -99.6(14) ?
N11 Ag3 O9' S3 . . . . 15.5(15) ?
O9 Ag3 O9' S3 . . . . -30.1(10) ?
N3 Ag3 O9' O7 2_646 . . . 5.8(10) ?
N8 Ag3 O9' O7 . . . . 133.7(9) ?
N11 Ag3 O9' O7 . . . . -111.2(9) ?
O9 Ag3 O9' O7 . . . . -156.8(14) ?
O3 O3' S1 O1' . . . . -27.9(7) ?
O2 O3' S1 O1' . . . . 132.0(5) ?
O3 O3' S1 O2 . . . . -159.9(6) ?
O3 O3' S1 O1 . . . . -65.9(9) ?
O2 O3' S1 O1 . . . . 94.1(7) ?
O2 O3' S1 O3 . . . . 159.9(6) ?
O3 O3' S1 O2' . . . . -155.7(5) ?
O2 O3' S1 O2' . . . . 4.2(5) ?
O3 O3' S1 C1 . . . . 97.2(5) ?
O2 O3' S1 C1 . . . . -102.9(3) ?
O1 O1' S1 O3' . . . . -138.9(7) ?
O1 O1' S1 O2 . . . . -48.7(9) ?
O1 O1' S1 O3 . . . . -159.1(7) ?
O1 O1' S1 O2' . . . . -14.5(8) ?
O1 O1' S1 C1 . . . . 95.5(6) ?
O2' O2 S1 O3' . . . . 173.3(8) ?
O2' O2 S1 O1' . . . . 59.7(9) ?
O3' O2 S1 O1' . . . . -113.6(6) ?
O2' O2 S1 O1 . . . . 32.9(7) ?
O3' O2 S1 O1 . . . . -140.3(4) ?
O2' O2 S1 O3 . . . . 157.7(7) ?
O3' O2 S1 O3 . . . . -15.5(5) ?
O3' O2 S1 O2' . . . . -173.3(8) ?
O2' O2 S1 C1 . . . . -84.2(7) ?
O3' O2 S1 C1 . . . . 102.5(4) ?
O1' O1 S1 O3' . . . . 67.8(10) ?
O1' O1 S1 O2 . . . . 146.7(6) ?
O1' O1 S1 O3 . . . . 22.2(7) ?
O1' O1 S1 O2' . . . . 166.3(7) ?
O1' O1 S1 C1 . . . . -95.3(6) ?
O3' O3 S1 O1' . . . . 156.3(6) ?
O3' O3 S1 O2 . . . . 19.8(6) ?
O3' O3 S1 O1 . . . . 143.9(5) ?
O3' O3 S1 O2' . . . . 42.9(9) ?
O3' O3 S1 C1 . . . . -98.8(5) ?
O2 O2' S1 O3' . . . . -6.4(8) ?
O2 O2' S1 O1' . . . . -140.5(6) ?
O2 O2' S1 O1 . . . . -148.7(7) ?
O2 O2' S1 O3 . . . . -37.1(11) ?
O2 O2' S1 C1 . . . . 105.9(6) ?
C2 C1 S1 O3' . . . . -3.4(5) ?
C6 C1 S1 O3' . . . . 175.2(5) ?
C2 C1 S1 O1' . . . . 130.3(4) ?
C6 C1 S1 O1' . . . . -51.1(5) ?
C2 C1 S1 O2 . . . . -74.7(4) ?
C6 C1 S1 O2 . . . . 103.9(4) ?
C2 C1 S1 O1 . . . . 166.0(4) ?
C6 C1 S1 O1 . . . . -15.4(4) ?
C2 C1 S1 O3 . . . . 45.7(4) ?
C6 C1 S1 O3 . . . . -135.7(4) ?
C2 C1 S1 O2' . . . . -112.6(5) ?
C6 C1 S1 O2' . . . . 66.0(5) ?
C16 C15 S2 O4 . . . . -109.5(3) ?
C20 C15 S2 O4 . . . . 68.6(3) ?
C16 C15 S2 O5 . . . . 10.3(4) ?
C20 C15 S2 O5 . . . . -171.6(3) ?
C16 C15 S2 O6 . . . . 130.8(3) ?
C20 C15 S2 O6 . . . . -51.1(3) ?
O9 O9' S3 O8 . . . . 71.8(8) ?
O7 O9' S3 O8 . . . . -114.3(5) ?
Ag3 O9' S3 O8 . . . . 101.0(13) ?
O9 O9' S3 O7 . . . . -173.9(8) ?
Ag3 O9' S3 O7 . . . . -144.8(15) ?
O7 O9' S3 O9 . . . . 173.9(8) ?
Ag3 O9' S3 O9 . . . . 29.2(10) ?
O9 O9' S3 O7' . . . . 173.8(6) ?
O7 O9' S3 O7' . . . . -12.2(6) ?
Ag3 O9' S3 O7' . . . . -157.0(13) ?
O9 O9' S3 C8 . . . . -73.8(7) ?
O7 O9' S3 C8 . . . . 100.2(4) ?
Ag3 O9' S3 C8 . . . . -44.6(15) ?
O7' O7 S3 O9' . . . . -161.0(9) ?
O7' O7 S3 O8 . . . . -41.1(8) ?
O9' O7 S3 O8 . . . . 119.9(5) ?
O7' O7 S3 O9 . . . . -165.5(7) ?
O9' O7 S3 O9 . . . . -4.5(6) ?
O9' O7 S3 O7' . . . . 161.0(9) ?
O7' O7 S3 C8 . . . . 87.0(7) ?
O9' O7 S3 C8 . . . . -112.0(5) ?
Ag3 O9 S3 O9' . . . . -20.2(6) ?
O9' O9 S3 O8 . . . . -127.9(7) ?
Ag3 O9 S3 O8 . . . . -148.0(3) ?
O9' O9 S3 O7 . . . . 6.0(7) ?
Ag3 O9 S3 O7 . . . . -14.2(5) ?
O9' O9 S3 O7' . . . . -11.3(11) ?
Ag3 O9 S3 O7' . . . . -31.5(10) ?
O9' O9 S3 C8 . . . . 119.9(7) ?
Ag3 O9 S3 C8 . . . . 99.7(4) ?
O7 O7' S3 O9' . . . . 18.1(8) ?
O7 O7' S3 O8 . . . . 146.3(6) ?
O7 O7' S3 O9 . . . . 26.1(12) ?
O7 O7' S3 C8 . . . . -104.2(6) ?
C9 C8 S3 O9' . . . . -54.3(7) ?
C13 C8 S3 O9' . . . . 121.2(6) ?
C9 C8 S3 O8 . . . . 154.4(3) ?
C13 C8 S3 O8 . . . . -30.1(4) ?
C9 C8 S3 O7 . . . . 19.1(4) ?
C13 C8 S3 O7 . . . . -165.4(4) ?
C9 C8 S3 O9 . . . . -96.6(4) ?
C13 C8 S3 O9 . . . . 78.9(4) ?
C9 C8 S3 O7' . . . . 59.2(5) ?
C13 C8 S3 O7' . . . . -125.3(5) ?
N3 C22 N1 C26 . . . . 58.5(3) ?
N3 C22 N1 C23 . . . . -58.4(3) ?
N3 C22 N1 Ag1 . . . . 175.7(2) ?
N4 C26 N1 C22 . . . . -59.4(3) ?
N4 C26 N1 C23 . . . . 57.0(3) ?
N4 C26 N1 Ag1 . . . . -176.8(2) ?
N2 C23 N1 C22 . . . . 59.0(3) ?
N2 C23 N1 C26 . . . . -57.7(3) ?
N2 C23 N1 Ag1 . . . . -179.3(2) ?
N9 Ag1 N1 C22 1_455 . . . -22.2(2) ?
N10 Ag1 N1 C22 2_646 . . . 172.70(19) ?
N9 Ag1 N1 C26 1_455 . . . 94.8(2) ?
N10 Ag1 N1 C26 2_646 . . . -70.3(2) ?
N9 Ag1 N1 C23 1_455 . . . -143.4(2) ?
N10 Ag1 N1 C23 2_646 . . . 51.5(2) ?
N4 C24 N2 C23 . . . . -59.0(4) ?
N4 C24 N2 C27 . . . . 59.8(3) ?
N1 C23 N2 C24 . . . . 59.1(4) ?
N1 C23 N2 C27 . . . . -59.7(3) ?
N3 C27 N2 C24 . . . . -60.2(3) ?
N3 C27 N2 C23 . . . . 59.0(3) ?
N1 C22 N3 C25 . . . . -58.4(3) ?
N1 C22 N3 C27 . . . . 58.1(3) ?
N1 C22 N3 Ag3 . . . 2_656 -175.7(2) ?
N4 C25 N3 C22 . . . . 59.0(3) ?
N4 C25 N3 C27 . . . . -57.6(3) ?
N4 C25 N3 Ag3 . . . 2_656 176.85(19) ?
N2 C27 N3 C22 . . . . -58.0(3) ?
N2 C27 N3 C25 . . . . 58.7(3) ?
N2 C27 N3 Ag3 . . . 2_656 179.78(19) ?
N3 C25 N4 C26 . . . . -59.8(3) ?
N3 C25 N4 C24 . . . . 57.9(3) ?
N3 C25 N4 Ag2 . . . . -174.78(18) ?
N1 C26 N4 C25 . . . . 60.1(3) ?
N1 C26 N4 C24 . . . . -57.5(3) ?
N1 C26 N4 Ag2 . . . . -179.2(2) ?
N2 C24 N4 C25 . . . . -58.8(3) ?
N2 C24 N4 C26 . . . . 58.1(3) ?
N2 C24 N4 Ag2 . . . . 174.1(2) ?
N5 Ag2 N4 C25 . . . . -39.8(2) ?
N7 Ag2 N4 C25 2_646 . . . 136.98(19) ?
N5 Ag2 N4 C26 . . . . -156.63(18) ?
N7 Ag2 N4 C26 2_646 . . . 20.2(2) ?
N5 Ag2 N4 C24 . . . . 84.9(2) ?
N7 Ag2 N4 C24 2_646 . . . -98.3(2) ?
N6 C30 N5 C28 . . . . 59.2(3) ?
N6 C30 N5 C29 . . . . -58.5(3) ?
N6 C30 N5 Ag2 . . . . -179.4(2) ?
N7 C28 N5 C30 . . . . -59.2(3) ?
N7 C28 N5 C29 . . . . 58.5(3) ?
N7 C28 N5 Ag2 . . . . 177.2(2) ?
N8 C29 N5 C30 . . . . 58.5(3) ?
N8 C29 N5 C28 . . . . -58.7(3) ?
N8 C29 N5 Ag2 . . . . -178.0(2) ?
N7 Ag2 N5 C30 2_646 . . . 115.7(2) ?
N4 Ag2 N5 C30 . . . . -67.7(2) ?
N7 Ag2 N5 C28 2_646 . . . -123.9(2) ?
N4 Ag2 N5 C28 . . . . 52.7(2) ?
N7 Ag2 N5 C29 2_646 . . . -5.1(2) ?
N4 Ag2 N5 C29 . . . . 171.48(19) ?
N8 C31 N6 C30 . . . . -59.7(4) ?
N8 C31 N6 C33 . . . . 58.1(3) ?
N5 C30 N6 C31 . . . . 58.7(4) ?
N5 C30 N6 C33 . . . . -59.1(4) ?
N7 C33 N6 C31 . . . . -58.9(3) ?
N7 C33 N6 C30 . . . . 58.7(4) ?
N8 C32 N7 C33 . . . . -57.1(3) ?
N8 C32 N7 C28 . . . . 58.5(3) ?
N8 C32 N7 Ag2 . . . 2_656 176.5(2) ?
N6 C33 N7 C32 . . . . 58.0(3) ?
N6 C33 N7 C28 . . . . -57.6(3) ?
N6 C33 N7 Ag2 . . . 2_656 178.89(19) ?
N5 C28 N7 C32 . . . . -57.7(4) ?
N5 C28 N7 C33 . . . . 58.2(3) ?
N5 C28 N7 Ag2 . . . 2_656 -174.2(2) ?
N7 C32 N8 C29 . . . . -59.4(4) ?
N7 C32 N8 C31 . . . . 56.7(3) ?
N7 C32 N8 Ag3 . . . . -178.3(2) ?
N5 C29 N8 C32 . . . . 58.7(4) ?
N5 C29 N8 C31 . . . . -58.2(3) ?
N5 C29 N8 Ag3 . . . . 174.5(2) ?
N6 C31 N8 C32 . . . . -57.1(3) ?
N6 C31 N8 C29 . . . . 59.4(3) ?
N6 C31 N8 Ag3 . . . . -176.2(2) ?
N3 Ag3 N8 C32 2_646 . . . 145.73(18) ?
N11 Ag3 N8 C32 . . . . -67.5(2) ?
O9 Ag3 N8 C32 . . . . 21.0(2) ?
O9' Ag3 N8 C32 . . . . 44.7(3) ?
N3 Ag3 N8 C29 2_646 . . . 28.8(2) ?
N11 Ag3 N8 C29 . . . . 175.6(2) ?
O9 Ag3 N8 C29 . . . . -95.9(2) ?
O9' Ag3 N8 C29 . . . . -72.2(3) ?
N3 Ag3 N8 C31 2_646 . . . -93.7(2) ?
N11 Ag3 N8 C31 . . . . 53.0(2) ?
O9 Ag3 N8 C31 . . . . 141.5(2) ?
O9' Ag3 N8 C31 . . . . 165.2(3) ?
N11 C34 N9 C35 . . . . 57.2(3) ?
N11 C34 N9 C36 . . . . -59.0(3) ?
N11 C34 N9 Ag1 . . . 1_655 -175.7(2) ?
N12 C35 N9 C34 . . . . -58.5(3) ?
N12 C35 N9 C36 . . . . 57.6(3) ?
N12 C35 N9 Ag1 . . . 1_655 -179.08(19) ?
N10 C36 N9 C34 . . . . 58.6(3) ?
N10 C36 N9 C35 . . . . -57.4(3) ?
N10 C36 N9 Ag1 . . . 1_655 174.05(17) ?
N11 C38 N10 C39 . . . . -57.6(3) ?
N11 C38 N10 C36 . . . . 59.1(3) ?
N11 C38 N10 Ag1 . . . 2_656 176.3(2) ?
N12 C39 N10 C38 . . . . 57.8(3) ?
N12 C39 N10 C36 . . . . -58.6(3) ?
N12 C39 N10 Ag1 . . . 2_656 -177.78(18) ?
N9 C36 N10 C38 . . . . -58.4(3) ?
N9 C36 N10 C39 . . . . 58.1(3) ?
N9 C36 N10 Ag1 . . . 2_656 -178.29(18) ?
N9 C34 N11 C38 . . . . 59.0(3) ?
N9 C34 N11 C37 . . . . -57.5(3) ?
N9 C34 N11 Ag3 . . . . 178.53(19) ?
N10 C38 N11 C34 . . . . -59.3(3) ?
N10 C38 N11 C37 . . . . 57.6(3) ?
N10 C38 N11 Ag3 . . . . -178.8(2) ?
N12 C37 N11 C34 . . . . 58.4(3) ?
N12 C37 N11 C38 . . . . -57.9(3) ?
N12 C37 N11 Ag3 . . . . -179.5(2) ?
N3 Ag3 N11 C34 2_646 . . . 66.1(2) ?
N8 Ag3 N11 C34 . . . . -85.2(2) ?
O9 Ag3 N11 C34 . . . . -172.0(2) ?
O9' Ag3 N11 C34 . . . . 170.1(3) ?
N3 Ag3 N11 C38 2_646 . . . -175.77(19) ?
N8 Ag3 N11 C38 . . . . 32.9(2) ?
O9 Ag3 N11 C38 . . . . -53.9(2) ?
O9' Ag3 N11 C38 . . . . -71.8(3) ?
N3 Ag3 N11 C37 2_646 . . . -55.2(2) ?
N8 Ag3 N11 C37 . . . . 153.4(2) ?
O9 Ag3 N11 C37 . . . . 66.6(2) ?
O9' Ag3 N11 C37 . . . . 48.8(3) ?
N11 C37 N12 C35 . . . . -59.2(3) ?
N11 C37 N12 C39 . . . . 59.1(3) ?
N9 C35 N12 C37 . . . . 59.7(3) ?
N9 C35 N12 C39 . . . . -58.6(3) ?
N10 C39 N12 C37 . . . . -59.0(3) ?
N10 C39 N12 C35 . . . . 58.8(3) ?
